data_7012657
loop_
_publ_author_name
'Gao, En-Qing'
'Bai, Shi-Qiang'
'Wang, Zhe-Ming'
'Yan, Chun-Hua'

_publ_section_title
;
 One- and two-dimensional metal--dicyanamido complexes with a flexible
 bridging co-ligand: structural and magnetic propertiesElectronic
 supplementary information (ESI) available: a scheme of the different
 bridging network topologies of dca complexes. See
 http://www.rsc.org/suppdata/dt/b2/b212886a/
;
_journal_issue 9
_journal_name_full 'Dalton Transactions'
_journal_page_first 1759
_journal_paper_doi 10.1039/b212886a
_journal_year 2003
_chemical_formula_sum 'C17 H14 N8 Zn'
_chemical_formula_weight 395.73
_space_group_IT_number 15
_symmetry_cell_setting monoclinic
_symmetry_space_group_name_Hall '-C 2yc'
_symmetry_space_group_name_H-M 'C 1 2/c 1'
_atom_sites_solution_hydrogens geom
_atom_sites_solution_primary direct
_atom_sites_solution_secondary difmap
_audit_creation_method SHELXL-97
_cell_angle_alpha 90.00
_cell_angle_beta 122.3988(9)
_cell_angle_gamma 90.00
_cell_formula_units_Z 4
_cell_length_a 16.0448(3)
_cell_length_b 10.3215(2)
_cell_length_c 12.8434(3)
_cell_measurement_reflns_used 10717
_cell_measurement_temperature 293(2)
_cell_measurement_theta_max 27.485
_cell_measurement_theta_min 3.395
_cell_volume 1795.87(7)
_computing_cell_refinement 'HKL Scalepack (Otwinowski & Minor, 1997)'
_computing_data_collection 'KappaCCD (Nonius B. V., 1998)'
_computing_data_reduction 'HKL Denzo (Otwinowski & Minor, 1997) & maXus (Mackay et al., 1998)'
_computing_molecular_graphics 'Bruker SHELXTL V5.1 (Sheldrick, 1998)'
_computing_publication_material 'SHELXL-97 (Sheldrick, 1997)'
_computing_structure_refinement 'SHELXL-97 (Sheldrick, 1997)'
_computing_structure_solution 'SHELXS-97 (Sheldrick, 1997)'
_diffrn_ambient_temperature 293(2)
_diffrn_detector_area_resol_mean 0.76
_diffrn_measured_fraction_theta_full 0.978
_diffrn_measured_fraction_theta_max 0.978
_diffrn_measurement_device_type 'NONIUS KappaCCD Diffractometer'
_diffrn_measurement_method CCD
_diffrn_radiation_monochromator graphite
_diffrn_radiation_source 'fine-focus sealed tube'
_diffrn_radiation_type MoK\a
_diffrn_radiation_wavelength 0.71073
_diffrn_reflns_av_R_equivalents 0.0355
_diffrn_reflns_av_sigmaI/netI 0.0223
_diffrn_reflns_limit_h_max 20
_diffrn_reflns_limit_h_min -20
_diffrn_reflns_limit_k_max 13
_diffrn_reflns_limit_k_min -13
_diffrn_reflns_limit_l_max 16
_diffrn_reflns_limit_l_min -16
_diffrn_reflns_number 16039
_diffrn_reflns_theta_full 27.48
_diffrn_reflns_theta_max 27.48
_diffrn_reflns_theta_min 3.57
_diffrn_standards_decay_% 0
_exptl_absorpt_coefficient_mu 1.386
_exptl_absorpt_correction_T_max 0.665
_exptl_absorpt_correction_T_min 0.583
_exptl_absorpt_correction_type empirical
_exptl_absorpt_process_details '(Blessing, 1995, 1997)'
_exptl_crystal_colour colorless
_exptl_crystal_density_diffrn 1.464
_exptl_crystal_density_method 'not measured'
_exptl_crystal_description rod
_exptl_crystal_F_000 808
_exptl_crystal_size_max 0.45
_exptl_crystal_size_mid 0.32
_exptl_crystal_size_min 0.30
_refine_diff_density_max 0.456
_refine_diff_density_min -0.493
_refine_diff_density_rms 0.054
_refine_ls_extinction_coef 0.0070(11)
_refine_ls_extinction_expression Fc^*^=kFc[1+0.001xFc^2^\l^3^/sin(2\q)]^-1/4^
_refine_ls_extinction_method SHELXL
_refine_ls_goodness_of_fit_ref 1.035
_refine_ls_hydrogen_treatment mixed
_refine_ls_matrix_type full
_refine_ls_number_parameters 121
_refine_ls_number_reflns 2024
_refine_ls_number_restraints 0
_refine_ls_restrained_S_all 1.035
_refine_ls_R_factor_all 0.0488
_refine_ls_R_factor_gt 0.0364
_refine_ls_shift/su_max 0.000
_refine_ls_shift/su_mean 0.000
_refine_ls_structure_factor_coef Fsqd
_refine_ls_weighting_details 'calc w=1/[\s^2^(Fo^2^)+(0.0537P)^2^+2.2869P] where P=(Fo^2^+2Fc^2^)/3'
_refine_ls_weighting_scheme calc
_refine_ls_wR_factor_gt 0.0974
_refine_ls_wR_factor_ref 0.1057
_reflns_number_gt 1615
_reflns_number_total 2024
_reflns_threshold_expression >2sigma(I)
_cod_data_source_file b212886a.txt
_cod_data_source_block 3
_cod_original_sg_symbol_H-M C2/c
_cod_database_code 7012657

loop_
_symmetry_equiv_pos_as_xyz
'x, y, z'
'-x, y, -z+1/2'
'x+1/2, y+1/2, z'
'-x+1/2, y+1/2, -z+1/2'
'-x, -y, -z'
'x, -y, z-1/2'
'-x+1/2, -y+1/2, -z'
'x+1/2, -y+1/2, z-1/2'

loop_
_atom_site_label
_atom_site_type_symbol
_atom_site_fract_x
_atom_site_fract_y
_atom_site_fract_z
_atom_site_U_iso_or_equiv
_atom_site_adp_type
_atom_site_occupancy
_atom_site_symmetry_multiplicity
_atom_site_calc_flag
_atom_site_refinement_flags
_atom_site_disorder_assembly
_atom_site_disorder_group
Zn1 Zn 0.2500 0.2500 0.0000 0.04520(19) Uani 1 2 d S . .
N1 N 0.31294(15) 0.4378(2) 0.0687(2) 0.0520(5) Uani 1 1 d . . .
N2 N 0.31742(16) 0.1804(3) 0.1871(2) 0.0609(6) Uani 1 1 d . . .
N3 N 0.61901(16) 0.1929(3) 0.4983(2) 0.0598(6) Uani 1 1 d . . .
N4 N 0.44693(18) 0.1292(4) 0.3973(2) 0.0877(10) Uani 1 1 d . . .
C1 C 0.5000 0.8699(4) 0.2500 0.151(4) Uani 1 2 d S . .
H1A H 0.4889 0.9272 0.3003 0.181 Uiso 1 1 d R . .
C2 C 0.4068(3) 0.8340(3) 0.1660(5) 0.1029(16) Uani 1 1 d . . .
H2A H 0.3887 0.8760 0.0891 0.123 Uiso 1 1 calc R . .
H2B H 0.3651 0.8709 0.1919 0.123 Uiso 1 1 calc R . .
C3 C 0.3784(2) 0.6928(3) 0.1368(3) 0.0729(10) Uani 1 1 d . . .
C4 C 0.3325(2) 0.6269(3) 0.1857(3) 0.0749(9) Uani 1 1 d . . .
H4A H 0.3229 0.6671 0.2433 0.090 Uiso 1 1 calc R . .
C5 C 0.3008(2) 0.5013(3) 0.1494(3) 0.0642(7) Uani 1 1 d . . .
H5A H 0.2694 0.4592 0.1831 0.077 Uiso 1 1 calc R . .
C6 C 0.3586(2) 0.5006(3) 0.0228(3) 0.0634(7) Uani 1 1 d . . .
H6A H 0.3687 0.4575 -0.0332 0.076 Uiso 1 1 calc R . .
C7 C 0.3917(2) 0.6265(3) 0.0541(3) 0.0732(9) Uani 1 1 d . . .
H7A H 0.4229 0.6664 0.0191 0.088 Uiso 1 1 calc R . .
C8 C 0.38138(17) 0.1601(2) 0.2849(2) 0.0481(6) Uani 1 1 d . . .
C9 C 0.53801(17) 0.1652(2) 0.4460(2) 0.0479(6) Uani 1 1 d . . .

loop_
_atom_site_aniso_label
_atom_site_aniso_U_11
_atom_site_aniso_U_22
_atom_site_aniso_U_33
_atom_site_aniso_U_23
_atom_site_aniso_U_13
_atom_site_aniso_U_12
Zn1 0.0281(2) 0.0415(3) 0.0429(3) -0.00080(15) 0.00368(16) -0.00264(14)
N1 0.0383(10) 0.0440(11) 0.0542(12) -0.0042(9) 0.0119(9) -0.0044(9)
N2 0.0416(11) 0.0680(16) 0.0478(12) 0.0060(11) 0.0072(10) -0.0010(11)
N3 0.0350(11) 0.0642(14) 0.0594(13) 0.0068(12) 0.0114(10) -0.0014(10)
N4 0.0387(12) 0.137(3) 0.0547(14) 0.0327(16) 0.0033(11) -0.0175(15)
C1 0.073(3) 0.031(2) 0.192(7) 0.000 -0.033(4) 0.000
C2 0.0595(19) 0.0387(15) 0.147(4) -0.017(2) 0.014(2) 0.0005(14)
C3 0.0388(14) 0.0416(15) 0.094(2) -0.0118(16) 0.0064(14) -0.0023(12)
C4 0.0523(16) 0.0626(18) 0.089(2) -0.0281(17) 0.0241(16) -0.0040(14)
C5 0.0506(15) 0.0601(17) 0.0710(18) -0.0167(15) 0.0253(14) -0.0092(13)
C6 0.0619(17) 0.0512(15) 0.0669(18) -0.0063(14) 0.0277(15) -0.0124(13)
C7 0.0645(18) 0.0504(16) 0.087(2) -0.0007(16) 0.0291(17) -0.0138(14)
C8 0.0345(11) 0.0497(13) 0.0468(13) 0.0002(11) 0.0130(10) -0.0038(10)
C9 0.0374(12) 0.0527(14) 0.0407(12) 0.0051(10) 0.0123(10) 0.0038(10)

loop_
_atom_type_symbol
_atom_type_description
_atom_type_scat_dispersion_real
_atom_type_scat_dispersion_imag
_atom_type_scat_source
C C 0.0033 0.0016 'International Tables Vol C Tables 4.2.6.8 and 6.1.1.4'
H H 0.0000 0.0000 'International Tables Vol C Tables 4.2.6.8 and 6.1.1.4'
N N 0.0061 0.0033 'International Tables Vol C Tables 4.2.6.8 and 6.1.1.4'
Zn Zn 0.2839 1.4301 'International Tables Vol C Tables 4.2.6.8 and 6.1.1.4'

loop_
_geom_angle_atom_site_label_1
_geom_angle_atom_site_label_2
_geom_angle_atom_site_label_3
_geom_angle
_geom_angle_site_symmetry_1
_geom_angle_site_symmetry_3
_geom_angle_publ_flag
N1 Zn1 N1 180.0 . 7 ?
N1 Zn1 N2 90.11(9) . 7 ?
N1 Zn1 N2 89.89(9) 7 7 ?
N1 Zn1 N2 89.89(9) . . ?
N1 Zn1 N2 90.11(9) 7 . ?
N2 Zn1 N2 180.00(18) 7 . ?
N1 Zn1 N3 89.92(9) . 8_455 ?
N1 Zn1 N3 90.08(9) 7 8_455 ?
N2 Zn1 N3 89.61(10) 7 8_455 ?
N2 Zn1 N3 90.39(10) . 8_455 ?
N1 Zn1 N3 90.08(9) . 2_655 ?
N1 Zn1 N3 89.92(9) 7 2_655 ?
N2 Zn1 N3 90.39(10) 7 2_655 ?
N2 Zn1 N3 89.61(10) . 2_655 ?
N3 Zn1 N3 180.00(17) 8_455 2_655 ?
C5 N1 C6 116.9(3) . . ?
C5 N1 Zn1 122.3(2) . . ?
C6 N1 Zn1 120.49(19) . . ?
C8 N2 Zn1 155.1(2) . . ?
C9 N3 Zn1 150.5(2) . 2_655 ?
C8 N4 C9 120.0(3) . . ?
C2 C1 C2 148.0(5) 2_655 . ?
C1 C2 C3 121.5(3) . . ?
C7 C3 C4 116.7(3) . . ?
C7 C3 C2 121.4(4) . . ?
C4 C3 C2 121.8(4) . . ?
C3 C4 C5 120.0(3) . . ?
N1 C5 C4 123.2(3) . . ?
N1 C6 C7 123.2(3) . . ?
C3 C7 C6 120.0(3) . . ?
N2 C8 N4 173.4(3) . . ?
N3 C9 N4 174.0(3) . . ?

loop_
_geom_bond_atom_site_label_1
_geom_bond_atom_site_label_2
_geom_bond_distance
_geom_bond_site_symmetry_2
_geom_bond_publ_flag
Zn1 N1 2.145(2) . ?
Zn1 N1 2.145(2) 7 ?
Zn1 N2 2.162(2) 7 ?
Zn1 N2 2.162(2) . ?
Zn1 N3 2.171(2) 8_455 ?
Zn1 N3 2.171(2) 2_655 ?
N1 C5 1.325(4) . ?
N1 C6 1.329(4) . ?
N2 C8 1.137(3) . ?
N3 C9 1.134(3) . ?
N3 Zn1 2.171(2) 2_655 ?
N4 C8 1.291(3) . ?
N4 C9 1.298(3) . ?
C1 C2 1.345(4) 2_655 ?
C1 C2 1.345(4) . ?
C2 C3 1.513(4) . ?
C3 C7 1.373(5) . ?
C3 C4 1.376(5) . ?
C4 C5 1.380(4) . ?
C6 C7 1.380(4) . ?
